data_7206801
loop_
_publ_author_name
'Bhattacharya, Suman'
'Saha, Binoy K.'

_publ_section_title
;
 Inclusion of a chiral guest in a centrosymmetric organic host lattice
;
_journal_issue 23
_journal_name_full CrystEngComm
_journal_page_first 6941
_journal_paper_doi 10.1039/c1ce05600j
_journal_volume 13
_journal_year 2011
_chemical_formula_moiety 'C15 H18 O6, C10 H8 N2, C5 H12 O'
_chemical_formula_sum 'C30 H38 N2 O7'
_chemical_formula_weight 538.62
_chemical_name_common
;
2,4,6-triethyl-1,3,5-benzenetricarboxylic acid, 4,4'-
bipyridine, (+/-) 2-methyl-1-butanol
;
_chemical_name_systematic
;
2,4,6-triethyl-1,3,5-benzenetricarboxylic acid,
4,4'-bipyridine, (+/-) 2-methyl-1-butanol
;
_space_group_IT_number 2
_symmetry_cell_setting triclinic
_symmetry_space_group_name_Hall '-P 1'
_symmetry_space_group_name_H-M 'P -1'
_atom_sites_solution_hydrogens geom
_atom_sites_solution_primary direct
_atom_sites_solution_secondary difmap
_audit_creation_method SHELXL-97
_cell_angle_alpha 83.760(6)
_cell_angle_beta 76.517(7)
_cell_angle_gamma 79.610(6)
_cell_formula_units_Z 2
_cell_length_a 9.0116(7)
_cell_length_b 9.4080(6)
_cell_length_c 18.0095(14)
_cell_measurement_reflns_used 4571
_cell_measurement_temperature 298(2)
_cell_measurement_theta_max 29.2053
_cell_measurement_theta_min 2.8411
_cell_volume 1456.89(19)
_computing_cell_refinement
;
CrysAlisPro, Oxford Diffraction Ltd.,
Version 1.171.33.66 (release 28-04-2010 CrysAlis171 .NET)
(compiled Apr 28 2010,14:27:37)
;
_computing_data_collection
;
CrysAlisPro, Oxford Diffraction Ltd.,
Version 1.171.33.66 (release 28-04-2010 CrysAlis171 .NET)
(compiled Apr 28 2010,14:27:37)
;
_computing_data_reduction
;
CrysAlisPro, Oxford Diffraction Ltd.,
Version 1.171.33.66 (release 28-04-2010 CrysAlis171 .NET)
(compiled Apr 28 2010,14:27:37)
;
_computing_structure_refinement 'SHELXL-97 (Sheldrick, 1997)'
_computing_structure_solution 'SHELXL-97 (Sheldrick, 1997)'
_diffrn_ambient_temperature 298(2)
_diffrn_measured_fraction_theta_full 0.991
_diffrn_measured_fraction_theta_max 0.829
_diffrn_measurement_device_type 'Xcalibur, Eos'
_diffrn_measurement_method '\w scans'
_diffrn_radiation_monochromator graphite
_diffrn_radiation_source 'fine-focus sealed tube'
_diffrn_radiation_type MoK\a
_diffrn_radiation_wavelength 0.71073
_diffrn_reflns_av_R_equivalents 0.0237
_diffrn_reflns_av_sigmaI/netI 0.0513
_diffrn_reflns_limit_h_max 11
_diffrn_reflns_limit_h_min -11
_diffrn_reflns_limit_k_max 10
_diffrn_reflns_limit_k_min -12
_diffrn_reflns_limit_l_max 24
_diffrn_reflns_limit_l_min -24
_diffrn_reflns_number 11664
_diffrn_reflns_theta_full 25.00
_diffrn_reflns_theta_max 29.27
_diffrn_reflns_theta_min 2.85
_exptl_absorpt_coefficient_mu 0.087
_exptl_absorpt_correction_T_max 0.9870
_exptl_absorpt_correction_T_min 0.9659
_exptl_absorpt_correction_type multi-scan
_exptl_absorpt_process_details
;
CrysAlisPro, Oxford Diffraction Ltd.,
Version 1.171.33.66 (release 28-04-2010 CrysAlis171 .NET)
(compiled Apr 28 2010,14:27:37)
Empirical absorption correction using spherical harmonics,
implemented in SCALE3 ABSPACK scaling algorithm.
;
_exptl_crystal_colour colorless
_exptl_crystal_density_diffrn 1.228
_exptl_crystal_density_method 'not measured'
_exptl_crystal_description plate
_exptl_crystal_F_000 576
_exptl_crystal_size_max 0.40
_exptl_crystal_size_mid 0.30
_exptl_crystal_size_min 0.15
_platon_squeeze_details
;
;
_refine_diff_density_max 0.286
_refine_diff_density_min -0.203
_refine_diff_density_rms 0.052
_refine_ls_extinction_method none
_refine_ls_goodness_of_fit_ref 0.986
_refine_ls_hydrogen_treatment mixed
_refine_ls_matrix_type full
_refine_ls_number_parameters 310
_refine_ls_number_reflns 6586
_refine_ls_number_restraints 3
_refine_ls_restrained_S_all 0.986
_refine_ls_R_factor_all 0.0884
_refine_ls_R_factor_gt 0.0566
_refine_ls_shift/su_max 0.001
_refine_ls_shift/su_mean 0.000
_refine_ls_structure_factor_coef Fsqd
_refine_ls_weighting_details 'calc w=1/[\s^2^(Fo^2^)+(0.1132P)^2^+0.0000P] where P=(Fo^2^+2Fc^2^)/3'
_refine_ls_weighting_scheme calc
_refine_ls_wR_factor_gt 0.1785
_refine_ls_wR_factor_ref 0.1877
_reflns_number_gt 3877
_reflns_number_total 6586
_reflns_threshold_expression >2sigma(I)
_cod_data_source_file c1ce05600j.txt
_cod_data_source_block squeezed-r
_cod_original_sg_symbol_H-M P-1
_cod_database_code 7206801

loop_
_symmetry_equiv_pos_as_xyz
'x, y, z'
'-x, -y, -z'

loop_
_atom_site_label
_atom_site_type_symbol
_atom_site_fract_x
_atom_site_fract_y
_atom_site_fract_z
_atom_site_U_iso_or_equiv
_atom_site_adp_type
_atom_site_occupancy
_atom_site_symmetry_multiplicity
_atom_site_calc_flag
_atom_site_refinement_flags
C15 C 0.2000(3) -0.1721(2) 0.11922(14) 0.0621(6) Uani 1 1 d .
H15A H 0.2200 -0.2406 0.0809 0.093 Uiso 1 1 calc R
H15B H 0.1021 -0.1796 0.1533 0.093 Uiso 1 1 calc R
H15C H 0.2802 -0.1924 0.1476 0.093 Uiso 1 1 calc R
C11 C 0.4436(3) 0.4411(2) 0.16692(17) 0.0693(7) Uani 1 1 d .
H11A H 0.5280 0.4744 0.1802 0.104 Uiso 1 1 calc R
H11B H 0.3578 0.5187 0.1693 0.104 Uiso 1 1 calc R
H11C H 0.4755 0.4091 0.1159 0.104 Uiso 1 1 calc R
C13 C -0.2570(3) 0.2695(3) 0.32010(15) 0.0823(8) Uani 1 1 d .
H13A H -0.3610 0.3178 0.3372 0.123 Uiso 1 1 calc R
H13B H -0.1991 0.2714 0.3584 0.123 Uiso 1 1 calc R
H13C H -0.2584 0.1709 0.3115 0.123 Uiso 1 1 calc R
H4 H 0.057(4) 0.630(3) 0.2926(13) 0.119(12) Uiso 1 1 d D
H5 H -0.254(3) 0.152(3) 0.0854(18) 0.112(12) Uiso 1 1 d D
H1 H 0.633(3) -0.168(2) 0.1161(17) 0.129(12) Uiso 1 1 d D
C2 C 0.2614(2) 0.25787(17) 0.20539(9) 0.0309(4) Uani 1 1 d .
C6 C 0.1652(2) 0.09772(17) 0.13602(9) 0.0296(4) Uani 1 1 d .
C3 C 0.1077(2) 0.32188(17) 0.23385(9) 0.0306(4) Uani 1 1 d .
O2 O 0.54382(16) 0.12990(15) 0.08024(7) 0.0468(4) Uani 1 1 d .
O1 O 0.48100(17) -0.05741(14) 0.16067(9) 0.0547(4) Uani 1 1 d .
C1 C 0.28720(19) 0.14432(16) 0.15768(9) 0.0289(4) Uani 1 1 d .
C4 C -0.0176(2) 0.27702(17) 0.21465(10) 0.0329(4) Uani 1 1 d .
O4 O 0.0685(2) 0.56866(14) 0.25798(8) 0.0573(5) Uani 1 1 d D
C8 C 0.0758(2) 0.43789(19) 0.28957(10) 0.0376(4) Uani 1 1 d .
C5 C 0.0139(2) 0.16536(17) 0.16478(9) 0.0306(4) Uani 1 1 d .
C7 C 0.4512(2) 0.06919(19) 0.12945(10) 0.0346(4) Uani 1 1 d .
N1 N 0.7064(2) -0.24482(16) 0.09736(10) 0.0460(4) Uani 1 1 d D
O5 O -0.1757(2) 0.18721(18) 0.09023(9) 0.0592(4) Uani 1 1 d D
C9 C -0.1202(2) 0.1121(2) 0.14649(11) 0.0387(4) Uani 1 1 d .
C14 C 0.1965(2) -0.02039(19) 0.08116(10) 0.0403(5) Uani 1 1 d .
H14A H 0.2952 -0.0149 0.0460 0.048 Uiso 1 1 calc R
H14B H 0.1174 -0.0024 0.0513 0.048 Uiso 1 1 calc R
C10 C 0.3952(2) 0.3150(2) 0.22316(11) 0.0444(5) Uani 1 1 d .
H10A H 0.4826 0.2373 0.2211 0.053 Uiso 1 1 calc R
H10B H 0.3656 0.3471 0.2747 0.053 Uiso 1 1 calc R
C18 C 0.9366(2) -0.44726(16) 0.02130(10) 0.0336(4) Uani 1 1 d .
C12 C -0.1830(2) 0.3453(2) 0.24701(11) 0.0472(5) Uani 1 1 d .
H12A H -0.1843 0.4453 0.2560 0.057 Uiso 1 1 calc R
H12B H -0.2441 0.3453 0.2092 0.057 Uiso 1 1 calc R
O3 O 0.0605(2) 0.40843(16) 0.35710(8) 0.0729(6) Uani 1 1 d .
C19 C 0.9455(2) -0.3994(2) 0.08989(12) 0.0477(5) Uani 1 1 d .
H19 H 1.0303 -0.4357 0.1114 0.057 Uiso 1 1 calc R
N2 N 0.0405(3) 0.75845(19) 0.35703(10) 0.0646(6) Uani 1 1 d .
O6 O -0.1725(2) 0.01035(18) 0.18101(11) 0.0734(5) Uani 1 1 d .
C20 C 0.8290(3) -0.2982(2) 0.12634(13) 0.0541(6) Uani 1 1 d .
H20 H 0.8364 -0.2666 0.1723 0.065 Uiso 1 1 calc R
C23 C 0.0092(3) 0.9491(2) 0.46983(11) 0.0531(6) Uani 1 1 d .
C17 C 0.8051(3) -0.3920(2) -0.00574(12) 0.0533(6) Uani 1 1 d .
H17 H 0.7924 -0.4231 -0.0508 0.064 Uiso 1 1 calc R
C16 C 0.6925(3) -0.2913(2) 0.03362(13) 0.0572(6) Uani 1 1 d .
H16 H 0.6046 -0.2553 0.0146 0.069 Uiso 1 1 calc R
C24 C 0.0356(4) 0.9937(2) 0.39387(12) 0.0757(9) Uani 1 1 d .
H24 H 0.0442 1.0901 0.3785 0.091 Uiso 1 1 calc R
C25 C 0.0494(4) 0.8962(2) 0.33994(12) 0.0834(10) Uani 1 1 d .
H25 H 0.0660 0.9298 0.2886 0.100 Uiso 1 1 calc R
C21 C 0.0182(4) 0.7141(3) 0.43008(13) 0.0888(11) Uani 1 1 d .
H21 H 0.0130 0.6165 0.4435 0.107 Uiso 1 1 calc R
C22 C 0.0021(4) 0.8043(2) 0.48758(13) 0.0891(11) Uani 1 1 d .
H22 H -0.0136 0.7675 0.5384 0.107 Uiso 1 1 calc R

loop_
_atom_site_aniso_label
_atom_site_aniso_U_11
_atom_site_aniso_U_22
_atom_site_aniso_U_33
_atom_site_aniso_U_23
_atom_site_aniso_U_13
_atom_site_aniso_U_12
C15 0.0626(17) 0.0415(11) 0.0847(16) -0.0251(11) -0.0130(13) -0.0063(11)
C11 0.0462(15) 0.0502(13) 0.120(2) -0.0078(13) -0.0291(14) -0.0142(11)
C13 0.0453(16) 0.105(2) 0.0836(18) -0.0242(16) 0.0159(13) -0.0069(15)
C2 0.0272(10) 0.0313(8) 0.0361(9) -0.0087(7) -0.0105(7) -0.0010(7)
C6 0.0264(9) 0.0282(8) 0.0337(9) -0.0100(7) -0.0057(7) 0.0001(7)
C3 0.0304(10) 0.0284(8) 0.0339(9) -0.0111(7) -0.0087(7) 0.0001(7)
O2 0.0265(8) 0.0643(9) 0.0478(8) -0.0090(7) -0.0048(6) -0.0037(7)
O1 0.0381(9) 0.0431(8) 0.0740(10) -0.0071(7) -0.0063(7) 0.0113(6)
C1 0.0228(9) 0.0302(8) 0.0339(9) -0.0087(7) -0.0064(7) -0.0002(7)
C4 0.0264(10) 0.0328(9) 0.0380(9) -0.0112(7) -0.0048(7) 0.0017(7)
O4 0.0979(14) 0.0315(7) 0.0453(8) -0.0171(6) -0.0235(8) 0.0008(7)
C8 0.0373(11) 0.0368(10) 0.0399(10) -0.0164(8) -0.0093(8) 0.0002(8)
C5 0.0251(9) 0.0302(8) 0.0373(9) -0.0090(7) -0.0071(7) -0.0022(7)
C7 0.0270(10) 0.0394(10) 0.0397(10) -0.0167(8) -0.0109(8) 0.0015(8)
N1 0.0387(11) 0.0320(8) 0.0616(11) -0.0081(8) -0.0060(8) 0.0052(7)
O5 0.0448(10) 0.0795(11) 0.0624(9) -0.0005(8) -0.0241(8) -0.0203(9)
C9 0.0278(10) 0.0409(10) 0.0475(11) -0.0157(9) -0.0055(8) -0.0014(8)
C14 0.0333(11) 0.0441(10) 0.0461(10) -0.0232(8) -0.0073(8) -0.0031(8)
C10 0.0332(11) 0.0459(11) 0.0617(12) -0.0240(9) -0.0216(9) 0.0008(8)
C18 0.0304(10) 0.0258(8) 0.0443(10) -0.0009(7) -0.0112(8) -0.0006(7)
C12 0.0262(11) 0.0528(11) 0.0613(13) -0.0270(10) -0.0061(9) 0.0060(9)
O3 0.1290(18) 0.0508(9) 0.0361(8) -0.0146(7) -0.0093(9) -0.0116(9)
C19 0.0392(12) 0.0404(10) 0.0685(13) -0.0198(9) -0.0255(10) 0.0077(9)
N2 0.1048(18) 0.0450(10) 0.0472(10) -0.0208(8) -0.0217(10) -0.0026(10)
O6 0.0654(12) 0.0658(10) 0.1033(13) 0.0101(10) -0.0357(10) -0.0348(10)
C20 0.0475(14) 0.0459(11) 0.0723(14) -0.0262(10) -0.0206(11) 0.0061(10)
C23 0.0859(18) 0.0385(11) 0.0367(10) -0.0143(8) -0.0133(11) -0.0076(11)
C17 0.0422(13) 0.0665(13) 0.0476(11) -0.0135(10) -0.0182(10) 0.0173(10)
C16 0.0367(13) 0.0680(14) 0.0592(13) -0.0051(11) -0.0165(10) 0.0201(10)
C24 0.145(3) 0.0404(12) 0.0396(12) -0.0123(9) -0.0189(14) -0.0052(14)
C25 0.164(3) 0.0471(13) 0.0371(12) -0.0133(10) -0.0222(15) -0.0065(15)
C21 0.174(4) 0.0448(13) 0.0520(14) -0.0162(11) -0.0173(17) -0.0306(16)
C22 0.183(4) 0.0459(13) 0.0422(13) -0.0096(10) -0.0168(16) -0.0340(17)

loop_
_atom_type_symbol
_atom_type_description
_atom_type_scat_dispersion_real
_atom_type_scat_dispersion_imag
_atom_type_scat_source
C C 0.0033 0.0016 'International Tables Vol C Tables 4.2.6.8 and 6.1.1.4'
H H 0.0000 0.0000 'International Tables Vol C Tables 4.2.6.8 and 6.1.1.4'
N N 0.0061 0.0033 'International Tables Vol C Tables 4.2.6.8 and 6.1.1.4'
O O 0.0106 0.0060 'International Tables Vol C Tables 4.2.6.8 and 6.1.1.4'

loop_
_geom_angle_atom_site_label_1
_geom_angle_atom_site_label_2
_geom_angle_atom_site_label_3
_geom_angle
_geom_angle_site_symmetry_3
C1 C2 C3 118.09(16) .
C1 C2 C10 121.00(16) .
C3 C2 C10 120.86(15) .
C5 C6 C1 118.58(15) .
C5 C6 C14 120.72(16) .
C1 C6 C14 120.68(16) .
C4 C3 C2 122.07(15) .
C4 C3 C8 118.66(16) .
C2 C3 C8 119.21(16) .
C2 C1 C6 121.62(15) .
C2 C1 C7 118.92(15) .
C6 C1 C7 119.46(14) .
C3 C4 C5 117.95(16) .
C3 C4 C12 121.47(15) .
C5 C4 C12 120.58(17) .
O3 C8 O4 124.15(17) .
O3 C8 C3 121.54(16) .
O4 C8 C3 114.31(15) .
C6 C5 C4 121.65(16) .
C6 C5 C9 119.92(15) .
C4 C5 C9 118.31(15) .
O2 C7 O1 125.11(17) .
O2 C7 C1 120.83(16) .
O1 C7 C1 114.07(16) .
C16 N1 C20 119.88(18) .
O6 C9 O5 122.92(19) .
O6 C9 C5 122.28(18) .
O5 C9 C5 114.80(17) .
C6 C14 C15 114.45(16) .
C2 C10 C11 112.03(17) .
C17 C18 C19 116.64(17) .
C17 C18 C18 121.9(2) 2_745
C19 C18 C18 121.5(2) 2_745
C13 C12 C4 113.78(18) .
C20 C19 C18 120.04(19) .
C25 N2 C21 116.74(17) .
N1 C20 C19 121.4(2) .
C24 C23 C22 116.32(18) .
C24 C23 C23 122.0(2) 2_576
C22 C23 C23 121.7(2) 2_576
C16 C17 C18 120.4(2) .
N1 C16 C17 121.5(2) .
C23 C24 C25 120.1(2) .
N2 C25 C24 123.5(2) .
N2 C21 C22 123.5(2) .
C23 C22 C21 119.8(2) .

loop_
_geom_bond_atom_site_label_1
_geom_bond_atom_site_label_2
_geom_bond_distance
_geom_bond_site_symmetry_2
C15 C14 1.513(3) .
C11 C10 1.531(3) .
C13 C12 1.498(3) .
C2 C1 1.396(2) .
C2 C3 1.406(2) .
C2 C10 1.515(2) .
C6 C5 1.400(2) .
C6 C1 1.402(2) .
C6 C14 1.512(2) .
C3 C4 1.399(3) .
C3 C8 1.507(2) .
O2 C7 1.235(2) .
O1 C7 1.271(2) .
C1 C7 1.515(2) .
C4 C5 1.403(2) .
C4 C12 1.518(2) .
O4 C8 1.295(2) .
C8 O3 1.199(2) .
C5 C9 1.503(3) .
N1 C16 1.312(3) .
N1 C20 1.325(3) .
O5 C9 1.315(2) .
C9 O6 1.192(2) .
C18 C17 1.379(3) .
C18 C19 1.384(3) .
C18 C18 1.493(3) 2_745
C19 C20 1.376(3) .
N2 C25 1.311(3) .
N2 C21 1.316(3) .
C23 C24 1.365(3) .
C23 C22 1.374(3) .
C23 C23 1.486(4) 2_576
C17 C16 1.376(3) .
C24 C25 1.377(3) .
C21 C22 1.375(3) .

loop_
_platon_squeeze_void_nr
_platon_squeeze_void_average_x
_platon_squeeze_void_average_y
_platon_squeeze_void_average_z
_platon_squeeze_void_volume
_platon_squeeze_void_count_electrons
_platon_squeeze_void_content
1 0.500 0.447 0.500 408 44 ' '
